data_4088425
loop_
_publ_author_name
'Shimogawa, Ryuichi'
'Konishi, Gen-ichi'
'Takao, Toshiro'
'Suzuki, Hiroharu'

_publ_section_title
;
 Photoinduced Reactions of Diruthenium Tetrahydride Complexes:
 Carbon--Hydrogen Bond Cleavage of Tetrahydrofuran Leading to Bridging
 Cyclic Fischer-Type Carbene Complexes
;
_journal_issue 10
_journal_name_full Organometallics
_journal_page_first 1446
_journal_paper_doi 10.1021/acs.organomet.6b00070
_journal_volume 35
_journal_year 2016
_chemical_formula_sum 'C34 H54 N2 O Ru2'
_chemical_formula_weight 708.93
_space_group_crystal_system triclinic
_space_group_IT_number 2
_space_group_name_Hall '-P 1'
_space_group_name_H-M_alt 'P -1'
_atom_sites_solution_hydrogens mixed
_audit_creation_method SHELXL-2014/7
_cell_angle_alpha 85.370(3)
_cell_angle_beta 80.494(4)
_cell_angle_gamma 80.253(3)
_cell_formula_units_Z 2
_cell_length_a 11.273(2)
_cell_length_b 12.396(2)
_cell_length_c 12.556(2)
_cell_measurement_reflns_used 13974
_cell_measurement_temperature 123(2)
_cell_measurement_theta_max 25.348
_cell_measurement_theta_min 3.034
_cell_volume 1703.0(5)
_computing_cell_refinement 'RAPID AUTO (Rigaku, 2006)'
_computing_data_collection 'RAPID AUTO (Rigaku, 2006)'
_computing_data_reduction 'RAPID AUTO (Rigaku, 2006)'
_computing_molecular_graphics 'ORTEX (P.McArdle, 1995)'
_computing_publication_material 'SHELXL-2014/7 (Sheldrick, 2014)'
_computing_structure_refinement 'SHELXL-2014/7 (Sheldrick, 2014)'
_computing_structure_solution 'SHELXT-2014/5 (Sheldrick, 2014)'
_diffrn_ambient_temperature 123(2)
_diffrn_detector_area_resol_mean 10
_diffrn_measured_fraction_theta_full 0.997
_diffrn_measured_fraction_theta_max 0.996
_diffrn_measurement_device_type 'Rigaku R-AXIS RAPID Imaging Plate'
_diffrn_measurement_method \w
_diffrn_radiation_type MoK\a
_diffrn_radiation_wavelength 0.71069
_diffrn_reflns_av_R_equivalents 0.0520
_diffrn_reflns_av_unetI/netI 0.0657
_diffrn_reflns_Laue_measured_fraction_full 0.997
_diffrn_reflns_Laue_measured_fraction_max 0.996
_diffrn_reflns_limit_h_max 13
_diffrn_reflns_limit_h_min -13
_diffrn_reflns_limit_k_max 14
_diffrn_reflns_limit_k_min -14
_diffrn_reflns_limit_l_max 15
_diffrn_reflns_limit_l_min -14
_diffrn_reflns_number 13969
_diffrn_reflns_point_group_measured_fraction_full 0.997
_diffrn_reflns_point_group_measured_fraction_max 0.996
_diffrn_reflns_theta_full 25.240
_diffrn_reflns_theta_max 25.348
_diffrn_reflns_theta_min 3.034
_diffrn_source 'Rigaku Rotating Anode Ultrax18'
_exptl_absorpt_coefficient_mu 0.913
_exptl_absorpt_correction_T_max 1.0000
_exptl_absorpt_correction_T_min 0.7543
_exptl_absorpt_correction_type numerical
_exptl_absorpt_process_details 'NUMABS (T. Higashi, 1999)'
_exptl_crystal_colour orange
_exptl_crystal_density_diffrn 1.383
_exptl_crystal_density_meas ?
_exptl_crystal_description block
_exptl_crystal_F_000 736
_exptl_crystal_size_max 0.422
_exptl_crystal_size_mid 0.347
_exptl_crystal_size_min 0.246
_refine_diff_density_max 0.435
_refine_diff_density_min -0.475
_refine_diff_density_rms 0.094
_refine_ls_extinction_method none
_refine_ls_goodness_of_fit_ref 1.026
_refine_ls_hydrogen_treatment mixed
_refine_ls_matrix_type full
_refine_ls_number_parameters 418
_refine_ls_number_reflns 6209
_refine_ls_number_restraints 0
_refine_ls_restrained_S_all 1.026
_refine_ls_R_factor_all 0.0327
_refine_ls_R_factor_gt 0.0309
_refine_ls_shift/su_max 0.001
_refine_ls_shift/su_mean 0.000
_refine_ls_structure_factor_coef Fsqd
_refine_ls_weighting_details 'w=1/[\s^2^(Fo^2^)+(0.0264P)^2^+1.2500P] where P=(Fo^2^+2Fc^2^)/3'
_refine_ls_weighting_scheme calc
_refine_ls_wR_factor_gt 0.0789
_refine_ls_wR_factor_ref 0.0803
_reflns_Friedel_coverage 0.000
_reflns_number_gt 5803
_reflns_number_total 6209
_reflns_threshold_expression 'I > 2\s(I)'
_cod_data_source_file om6b00070_si_002.cif
_cod_data_source_block cisthftbunc_a
_cod_depositor_comments
;
The following automatic conversions were performed:

data item '_exptl_absorpt_correction_type' value 'Numerical' was
changed to 'numerical' in accordance with the
/home/saulius/struct/COD-crude-data/automatic-downloads/DataCite-retrospective/ACS/depositions/lib/dictionaries/cif_core.dic
dictionary named 'cif_core.dic' version 2.4.2 last updated on
2011-04-26.

data item '_exptl_crystal_density_meas' value 'not measured' was
changed to '?' -- the value is perceived as not measured.

Automatic conversion script
Id: cif_fix_values 6909 2019-04-08 15:41:33Z antanas 
;
_cod_original_cell_volume 1702.8(5)
_cod_database_code 4088425
_shelx_shelxl_version_number 2014/7
_shelx_space_group_comment
;
The symmetry employed for this shelxl refinement is uniquely defined
by the following loop, which should always be used as a source of
symmetry information in preference to the above space-group names.
They are only intended as comments.
;
_shelx_estimated_absorpt_t_min 0.699
_shelx_estimated_absorpt_t_max 0.807

loop_
_space_group_symop_operation_xyz
'x, y, z'
'-x, -y, -z'

loop_
_atom_site_label
_atom_site_type_symbol
_atom_site_fract_x
_atom_site_fract_y
_atom_site_fract_z
_atom_site_U_iso_or_equiv
_atom_site_adp_type
_atom_site_occupancy
_atom_site_site_symmetry_order
_atom_site_calc_flag
_atom_site_refinement_flags_posn
_atom_site_refinement_flags_adp
Ru1 Ru 0.21037(2) 0.25904(2) 0.66360(2) 0.01300(8) Uani 1 1 d . .
Ru2 Ru 0.34417(2) 0.31102(2) 0.83285(2) 0.01377(8) Uani 1 1 d . .
O1 O 0.46081(15) 0.30160(14) 0.58587(13) 0.0197(4) Uani 1 1 d . .
N1 N 0.2252(2) 0.01772(17) 0.73982(16) 0.0209(4) Uani 1 1 d . .
N2 N 0.2694(2) 0.1264(2) 0.99281(18) 0.0311(6) Uani 1 1 d . .
C1 C 0.3887(2) 0.24505(19) 0.66500(18) 0.0153(5) Uani 1 1 d . .
C2 C 0.4636(2) 0.1800(2) 0.73289(19) 0.0178(5) Uani 1 1 d . .
C3 C 0.5957(2) 0.1830(2) 0.6862(2) 0.0243(6) Uani 1 1 d . .
H3A H 0.6435 0.1939 0.7427 0.029 Uiso 1 1 calc R U
H3B H 0.6334 0.1150 0.6495 0.029 Uiso 1 1 calc R U
C4 C 0.5855(2) 0.2806(2) 0.6066(2) 0.0240(6) Uani 1 1 d . .
H4A H 0.6055 0.3452 0.6373 0.029 Uiso 1 1 calc R U
H4B H 0.6424 0.2649 0.5388 0.029 Uiso 1 1 calc R U
C5 C 0.2211(2) 0.1131(2) 0.71534(18) 0.0162(5) Uani 1 1 d . .
C6 C 0.2957(2) -0.0837(2) 0.6928(2) 0.0229(5) Uani 1 1 d . .
C7 C 0.3637(3) -0.1476(2) 0.7785(2) 0.0378(7) Uani 1 1 d . .
H7A H 0.3055 -0.1762 0.8361 0.044(10) Uiso 1 1 calc R .
H7B H 0.4082 -0.0992 0.8089 0.043(9) Uiso 1 1 calc R .
H7C H 0.4214 -0.2087 0.7458 0.048(10) Uiso 1 1 calc R .
C8 C 0.3866(3) -0.0552(2) 0.5950(2) 0.0295(6) Uani 1 1 d . .
H8A H 0.3428 -0.0118 0.5406 0.036(8) Uiso 1 1 calc R .
H8B H 0.4324 -0.1228 0.5640 0.037(8) Uiso 1 1 calc R .
H8C H 0.4431 -0.0126 0.6174 0.032(8) Uiso 1 1 calc R .
C9 C 0.2056(3) -0.1495(2) 0.6602(2) 0.0315(6) Uani 1 1 d . .
H9A H 0.1655 -0.1085 0.6024 0.033(8) Uiso 1 1 calc R .
H9B H 0.1442 -0.1621 0.7229 0.036(8) Uiso 1 1 calc R .
H9C H 0.2493 -0.2201 0.6344 0.028(8) Uiso 1 1 calc R .
C10 C 0.2961(2) 0.1926(2) 0.9259(2) 0.0219(5) Uani 1 1 d . .
C11 C 0.1961(4) 0.0671(3) 1.0734(2) 0.0493(10) Uani 1 1 d . .
C12 C 0.2227(6) 0.0881(4) 1.1841(3) 0.0872(18) Uani 1 1 d . .
H12A H 0.1911 0.1646 1.2004 0.131 Uiso 1 1 calc R U
H12B H 0.3109 0.0739 1.1842 0.131 Uiso 1 1 calc R U
H12C H 0.1832 0.0395 1.2391 0.131 Uiso 1 1 calc R U
C13 C 0.2206(6) -0.0518(3) 1.0520(3) 0.0725(15) Uani 1 1 d . .
H13A H 0.1994 -0.0617 0.9812 0.066(13) Uiso 1 1 calc R .
H13B H 0.1712 -0.0918 1.1082 0.076(13) Uiso 1 1 calc R .
H13C H 0.3071 -0.0800 1.0525 0.12(2) Uiso 1 1 calc R .
C14 C 0.0622(4) 0.1139(4) 1.0622(4) 0.0872(16) Uani 1 1 d . .
H14A H 0.0458 0.1919 1.0768 0.131 Uiso 1 1 calc R U
H14B H 0.0077 0.0744 1.1140 0.131 Uiso 1 1 calc R U
H14C H 0.0485 0.1049 0.9885 0.131 Uiso 1 1 calc R U
C15 C 0.1123(2) 0.2331(2) 0.53147(19) 0.0185(5) Uani 1 1 d . .
C16 C 0.2002(2) 0.3027(2) 0.49064(19) 0.0186(5) Uani 1 1 d . .
C17 C 0.1664(2) 0.4029(2) 0.54566(19) 0.0200(5) Uani 1 1 d . .
C18 C 0.0567(2) 0.3945(2) 0.61881(19) 0.0231(6) Uani 1 1 d . .
C19 C 0.0239(2) 0.2908(2) 0.6110(2) 0.0223(5) Uani 1 1 d . .
C20 C 0.1030(3) 0.1267(2) 0.4882(2) 0.0321(6) Uani 1 1 d . .
H20A H 0.0687 0.0789 0.5471 0.083(15) Uiso 1 1 calc R .
H20B H 0.1843 0.0913 0.4567 0.062(12) Uiso 1 1 calc R .
H20C H 0.0500 0.1401 0.4325 0.034(8) Uiso 1 1 calc R .
C21 C 0.3026(2) 0.2800(2) 0.3992(2) 0.0274(6) Uani 1 1 d . .
H21A H 0.3747 0.3059 0.4156 0.046(10) Uiso 1 1 calc R .
H21B H 0.2789 0.3184 0.3328 0.039(9) Uiso 1 1 calc R .
H21C H 0.3212 0.2010 0.3894 0.038(9) Uiso 1 1 calc R .
C22 C 0.2275(3) 0.5027(2) 0.5185(2) 0.0318(7) Uani 1 1 d . .
H22A H 0.2069 0.5505 0.5795 0.073(13) Uiso 1 1 calc R .
H22B H 0.1995 0.5425 0.4543 0.079(14) Uiso 1 1 calc R .
H22C H 0.3160 0.4800 0.5040 0.055(11) Uiso 1 1 calc R .
C23 C -0.0188(3) 0.4849(3) 0.6848(2) 0.0356(7) Uani 1 1 d . .
H23A H 0.0178 0.5518 0.6687 0.091(16) Uiso 1 1 calc R .
H23B H -0.0219 0.4632 0.7619 0.070(13) Uiso 1 1 calc R .
H23C H -0.1016 0.4985 0.6668 0.088(15) Uiso 1 1 calc R .
C24 C -0.0882(3) 0.2495(3) 0.6684(3) 0.0390(8) Uani 1 1 d . .
H24A H -0.0695 0.1702 0.6840 0.048(10) Uiso 1 1 calc R .
H24B H -0.1522 0.2649 0.6226 0.069(12) Uiso 1 1 calc R .
H24C H -0.1164 0.2863 0.7364 0.049(10) Uiso 1 1 calc R .
C25 C 0.4111(2) 0.4768(2) 0.8027(2) 0.0204(5) Uani 1 1 d . .
C26 C 0.4846(2) 0.4058(2) 0.8695(2) 0.0232(5) Uani 1 1 d . .
C27 C 0.4090(2) 0.3768(2) 0.9662(2) 0.0225(5) Uani 1 1 d . .
C28 C 0.2869(2) 0.4299(2) 0.95907(19) 0.0212(5) Uani 1 1 d . .
C29 C 0.2897(2) 0.4921(2) 0.8588(2) 0.0203(5) Uani 1 1 d . .
C30 C 0.4539(3) 0.5370(2) 0.6988(2) 0.0296(6) Uani 1 1 d . .
H30A H 0.4025 0.6088 0.6938 0.056(11) Uiso 1 1 calc R .
H30B H 0.4486 0.4946 0.6377 0.027(8) Uiso 1 1 calc R .
H30C H 0.5386 0.5470 0.6972 0.051(10) Uiso 1 1 calc R .
C31 C 0.6213(3) 0.3819(3) 0.8545(3) 0.0354(7) Uani 1 1 d . .
H31A H 0.6542 0.3989 0.7790 0.035(9) Uiso 1 1 calc R .
H31B H 0.6475 0.3042 0.8732 0.056(11) Uiso 1 1 calc R .
H31C H 0.6513 0.4270 0.9017 0.063(12) Uiso 1 1 calc R .
C32 C 0.4540(3) 0.3131(2) 1.0611(2) 0.0337(7) Uani 1 1 d . .
H32A H 0.3866 0.2830 1.1066 0.078(14) Uiso 1 1 calc R .
H32B H 0.4865 0.3614 1.1032 0.043(9) Uiso 1 1 calc R .
H32C H 0.5184 0.2530 1.0361 0.056(11) Uiso 1 1 calc R .
C33 C 0.1784(3) 0.4318(3) 1.0460(2) 0.0322(7) Uani 1 1 d . .
H33A H 0.1927 0.3696 1.0981 0.041(9) Uiso 1 1 calc R .
H33B H 0.1062 0.4268 1.0137 0.078(14) Uiso 1 1 calc R .
H33C H 0.1652 0.5004 1.0832 0.061(11) Uiso 1 1 calc R .
C34 C 0.1855(3) 0.5737(2) 0.8283(2) 0.0297(6) Uani 1 1 d . .
H34A H 0.1087 0.5477 0.8578 0.036(9) Uiso 1 1 calc R .
H34B H 0.1930 0.5825 0.7493 0.042(9) Uiso 1 1 calc R .
H34C H 0.1866 0.6443 0.8577 0.063(12) Uiso 1 1 calc R .
H1 H 0.200(3) 0.306(3) 0.786(3) 0.047(10) Uiso 1 1 d . .
H2 H 0.443(3) 0.120(2) 0.762(2) 0.022(7) Uiso 1 1 d . .

loop_
_atom_site_aniso_label
_atom_site_aniso_U_11
_atom_site_aniso_U_22
_atom_site_aniso_U_33
_atom_site_aniso_U_23
_atom_site_aniso_U_13
_atom_site_aniso_U_12
Ru1 0.01150(12) 0.01534(12) 0.01231(12) -0.00008(8) -0.00253(7) -0.00218(8)
Ru2 0.01354(12) 0.01503(12) 0.01344(12) -0.00283(8) -0.00255(8) -0.00284(8)
O1 0.0143(8) 0.0267(9) 0.0184(9) -0.0022(7) 0.0001(7) -0.0059(7)
N1 0.0263(12) 0.0167(11) 0.0205(11) 0.0001(8) -0.0048(9) -0.0052(9)
N2 0.0481(16) 0.0286(13) 0.0189(12) 0.0051(10) -0.0063(10) -0.0150(12)
C1 0.0150(12) 0.0170(11) 0.0145(12) -0.0060(9) -0.0002(9) -0.0045(9)
C2 0.0172(12) 0.0168(12) 0.0194(13) -0.0062(10) -0.0022(9) -0.0013(10)
C3 0.0163(13) 0.0281(14) 0.0290(14) -0.0129(11) -0.0044(10) 0.0012(11)
C4 0.0117(12) 0.0337(15) 0.0276(14) -0.0105(11) 0.0011(10) -0.0062(11)
C5 0.0126(11) 0.0258(14) 0.0114(11) -0.0037(9) -0.0030(9) -0.0044(10)
C6 0.0290(14) 0.0179(13) 0.0218(13) -0.0020(10) -0.0058(10) -0.0019(11)
C7 0.057(2) 0.0242(15) 0.0311(16) -0.0028(12) -0.0178(15) 0.0075(14)
C8 0.0284(15) 0.0280(15) 0.0315(15) -0.0067(12) -0.0016(12) -0.0039(12)
C9 0.0398(17) 0.0241(14) 0.0330(16) -0.0069(12) -0.0026(13) -0.0123(13)
C10 0.0237(13) 0.0237(13) 0.0197(13) -0.0070(11) -0.0065(10) -0.0018(11)
C11 0.088(3) 0.0407(19) 0.0215(16) 0.0011(13) 0.0078(16) -0.0332(19)
C12 0.174(6) 0.076(3) 0.0196(19) 0.0060(18) -0.004(2) -0.057(3)
C13 0.129(5) 0.043(2) 0.043(2) -0.0002(17) 0.015(2) -0.037(3)
C14 0.071(3) 0.083(4) 0.104(4) -0.014(3) 0.023(3) -0.033(3)
C15 0.0162(12) 0.0246(13) 0.0168(12) 0.0028(10) -0.0092(9) -0.0040(10)
C16 0.0176(12) 0.0252(13) 0.0138(12) 0.0011(10) -0.0038(9) -0.0050(10)
C17 0.0214(13) 0.0218(13) 0.0172(12) 0.0037(10) -0.0082(10) -0.0015(10)
C18 0.0205(13) 0.0289(14) 0.0172(12) 0.0011(10) -0.0072(10) 0.0065(11)
C19 0.0133(12) 0.0336(15) 0.0198(13) 0.0047(11) -0.0077(10) -0.0011(11)
C20 0.0343(16) 0.0321(16) 0.0367(16) -0.0036(12) -0.0206(13) -0.0090(13)
C21 0.0263(15) 0.0390(16) 0.0168(13) -0.0023(11) -0.0018(10) -0.0063(12)
C22 0.0445(19) 0.0246(15) 0.0296(15) 0.0071(12) -0.0139(13) -0.0115(13)
C23 0.0295(16) 0.0415(18) 0.0326(16) -0.0121(13) -0.0101(12) 0.0134(14)
C24 0.0158(14) 0.063(2) 0.0386(18) 0.0120(15) -0.0060(12) -0.0128(14)
C25 0.0234(13) 0.0171(12) 0.0224(13) -0.0077(10) 0.0014(10) -0.0095(10)
C26 0.0185(13) 0.0251(13) 0.0291(14) -0.0134(11) -0.0040(10) -0.0060(10)
C27 0.0256(14) 0.0243(13) 0.0212(13) -0.0093(10) -0.0089(10) -0.0052(11)
C28 0.0238(13) 0.0225(13) 0.0191(13) -0.0103(10) -0.0013(10) -0.0060(11)
C29 0.0218(13) 0.0165(12) 0.0238(13) -0.0071(10) -0.0028(10) -0.0042(10)
C30 0.0344(16) 0.0250(14) 0.0295(15) -0.0035(11) 0.0045(12) -0.0131(12)
C31 0.0200(14) 0.0417(18) 0.0492(19) -0.0252(14) -0.0067(13) -0.0064(13)
C32 0.0470(19) 0.0317(16) 0.0258(15) -0.0078(12) -0.0184(13) -0.0008(14)
C33 0.0321(16) 0.0396(17) 0.0242(14) -0.0131(12) 0.0080(12) -0.0103(13)
C34 0.0280(15) 0.0227(14) 0.0380(16) -0.0052(12) -0.0087(12) 0.0019(12)

loop_
_atom_type_symbol
_atom_type_description
_atom_type_scat_dispersion_real
_atom_type_scat_dispersion_imag
_atom_type_scat_source
C C 0.0033 0.0016 'International Tables Vol C Tables 4.2.6.8 and 6.1.1.4'
H H 0.0000 0.0000 'International Tables Vol C Tables 4.2.6.8 and 6.1.1.4'
N N 0.0061 0.0033 'International Tables Vol C Tables 4.2.6.8 and 6.1.1.4'
O O 0.0106 0.0060 'International Tables Vol C Tables 4.2.6.8 and 6.1.1.4'
Ru Ru -1.2594 0.8363 'International Tables Vol C Tables 4.2.6.8 and 6.1.1.4'

loop_
_geom_angle_atom_site_label_1
_geom_angle_atom_site_label_2
_geom_angle_atom_site_label_3
_geom_angle
C5 Ru1 C1 87.64(10)
C5 Ru1 C15 93.12(10)
C1 Ru1 C15 129.55(9)
C5 Ru1 C16 120.10(10)
C1 Ru1 C16 101.34(9)
C15 Ru1 C16 37.65(9)
C5 Ru1 C17 155.18(9)
C1 Ru1 C17 105.17(9)
C15 Ru1 C17 62.28(9)
C16 Ru1 C17 37.33(9)
C5 Ru1 C19 101.81(10)
C1 Ru1 C19 163.25(9)
C15 Ru1 C19 37.22(9)
C16 Ru1 C19 61.97(9)
C17 Ru1 C19 61.13(9)
C5 Ru1 C18 135.66(10)
C1 Ru1 C18 136.70(10)
C15 Ru1 C18 61.22(9)
C16 Ru1 C18 61.29(9)
C17 Ru1 C18 36.34(9)
C19 Ru1 C18 35.91(10)
C5 Ru1 Ru2 91.29(7)
C1 Ru1 Ru2 49.83(6)
C15 Ru1 Ru2 175.52(7)
C16 Ru1 Ru2 138.46(7)
C17 Ru1 Ru2 113.28(7)
C19 Ru1 Ru2 142.15(7)
C18 Ru1 Ru2 115.75(7)
C5 Ru1 H1 93.7(12)
C1 Ru1 H1 83.5(12)
C15 Ru1 H1 146.5(12)
C16 Ru1 H1 145.9(12)
C17 Ru1 H1 108.6(12)
C19 Ru1 H1 109.3(12)
C18 Ru1 H1 91.9(12)
Ru2 Ru1 H1 33.7(12)
C10 Ru2 C28 93.47(10)
C10 Ru2 C27 90.32(10)
C28 Ru2 C27 38.15(10)
C10 Ru2 C26 121.46(10)
C28 Ru2 C26 62.53(9)
C27 Ru2 C26 37.27(10)
C10 Ru2 C2 85.02(10)
C28 Ru2 C2 159.08(10)
C27 Ru2 C2 120.93(9)
C26 Ru2 C2 100.59(9)
C10 Ru2 C29 127.49(10)
C28 Ru2 C29 37.15(9)
C27 Ru2 C29 62.20(10)
C26 Ru2 C29 61.19(9)
C2 Ru2 C29 147.21(9)
C10 Ru2 C1 105.16(9)
C28 Ru2 C1 159.08(9)
C27 Ru2 C1 147.92(9)
C26 Ru2 C1 113.07(9)
C2 Ru2 C1 36.34(9)
C29 Ru2 C1 122.00(9)
C10 Ru2 C25 151.78(10)
C28 Ru2 C25 61.98(9)
C27 Ru2 C25 61.92(10)
C26 Ru2 C25 36.56(10)
C2 Ru2 C25 112.68(9)
C29 Ru2 C25 36.42(9)
C1 Ru2 C25 101.69(8)
C10 Ru2 Ru1 91.99(8)
C28 Ru2 Ru1 129.58(7)
C27 Ru2 Ru1 167.68(7)
C26 Ru2 Ru1 145.34(7)
C2 Ru2 Ru1 71.34(6)
C29 Ru2 Ru1 107.23(7)
C1 Ru2 Ru1 42.08(6)
C25 Ru2 Ru1 114.04(7)
C10 Ru2 H1 81.8(11)
C28 Ru2 H1 101.7(11)
C27 Ru2 H1 138.8(11)
C26 Ru2 H1 150.8(11)
C2 Ru2 H1 98.7(11)
C29 Ru2 H1 91.1(11)
C1 Ru2 H1 72.2(11)
C25 Ru2 H1 115.0(11)
Ru1 Ru2 H1 30.2(10)
C1 O1 C4 109.41(18)
C5 N1 C6 134.4(2)
C10 N2 C11 160.2(3)
O1 C1 C2 109.2(2)
O1 C1 Ru1 120.15(16)
C2 C1 Ru1 130.57(18)
O1 C1 Ru2 117.32(15)
C2 C1 Ru2 71.00(13)
Ru1 C1 Ru2 88.10(8)
C1 C2 C3 109.1(2)
C1 C2 Ru2 72.66(13)
C3 C2 Ru2 124.21(17)
C1 C2 H2 119(2)
C3 C2 H2 119(2)
Ru2 C2 H2 104.8(19)
C4 C3 C2 101.9(2)
C4 C3 H3A 111.4
C2 C3 H3A 111.4
C4 C3 H3B 111.4
C2 C3 H3B 111.4
H3A C3 H3B 109.3
O1 C4 C3 106.9(2)
O1 C4 H4A 110.3
C3 C4 H4A 110.3
O1 C4 H4B 110.3
C3 C4 H4B 110.3
H4A C4 H4B 108.6
N1 C5 Ru1 174.1(2)
N1 C6 C7 108.0(2)
N1 C6 C8 110.0(2)
C7 C6 C8 109.5(2)
N1 C6 C9 107.9(2)
C7 C6 C9 110.7(2)
C8 C6 C9 110.7(2)
C6 C7 H7A 109.5
C6 C7 H7B 109.5
H7A C7 H7B 109.5
C6 C7 H7C 109.5
H7A C7 H7C 109.5
H7B C7 H7C 109.5
C6 C8 H8A 109.5
C6 C8 H8B 109.5
H8A C8 H8B 109.5
C6 C8 H8C 109.5
H8A C8 H8C 109.5
H8B C8 H8C 109.5
C6 C9 H9A 109.5
C6 C9 H9B 109.5
H9A C9 H9B 109.5
C6 C9 H9C 109.5
H9A C9 H9C 109.5
H9B C9 H9C 109.5
N2 C10 Ru2 172.0(2)
N2 C11 C13 110.1(3)
N2 C11 C12 108.5(3)
C13 C11 C12 112.3(4)
N2 C11 C14 105.9(3)
C13 C11 C14 109.3(4)
C12 C11 C14 110.5(4)
C11 C12 H12A 109.5
C11 C12 H12B 109.5
H12A C12 H12B 109.5
C11 C12 H12C 109.5
H12A C12 H12C 109.5
H12B C12 H12C 109.5
C11 C13 H13A 109.5
C11 C13 H13B 109.5
H13A C13 H13B 109.5
C11 C13 H13C 109.5
H13A C13 H13C 109.5
H13B C13 H13C 109.5
C11 C14 H14A 109.5
C11 C14 H14B 109.5
H14A C14 H14B 109.5
C11 C14 H14C 109.5
H14A C14 H14C 109.5
H14B C14 H14C 109.5
C16 C15 C19 107.7(2)
C16 C15 C20 126.3(2)
C19 C15 C20 125.4(2)
C16 C15 Ru1 71.21(14)
C19 C15 Ru1 73.57(14)
C20 C15 Ru1 127.57(18)
C15 C16 C17 108.1(2)
C15 C16 C21 126.1(2)
C17 C16 C21 125.6(2)
C15 C16 Ru1 71.14(13)
C17 C16 Ru1 73.38(13)
C21 C16 Ru1 125.63(18)
C18 C17 C16 107.3(2)
C18 C17 C22 127.2(2)
C16 C17 C22 125.0(2)
C18 C17 Ru1 73.35(14)
C16 C17 Ru1 69.29(13)
C22 C17 Ru1 128.77(18)
C19 C18 C17 108.7(2)
C19 C18 C23 125.2(3)
C17 C18 C23 125.8(3)
C19 C18 Ru1 70.60(14)
C17 C18 Ru1 70.30(14)
C23 C18 Ru1 129.88(18)
C18 C19 C15 108.2(2)
C18 C19 C24 126.9(3)
C15 C19 C24 124.7(3)
C18 C19 Ru1 73.48(14)
C15 C19 Ru1 69.20(13)
C24 C19 Ru1 126.38(18)
C15 C20 H20A 109.5
C15 C20 H20B 109.5
H20A C20 H20B 109.5
C15 C20 H20C 109.5
H20A C20 H20C 109.5
H20B C20 H20C 109.5
C16 C21 H21A 109.5
C16 C21 H21B 109.5
H21A C21 H21B 109.5
C16 C21 H21C 109.5
H21A C21 H21C 109.5
H21B C21 H21C 109.5
C17 C22 H22A 109.5
C17 C22 H22B 109.5
H22A C22 H22B 109.5
C17 C22 H22C 109.5
H22A C22 H22C 109.5
H22B C22 H22C 109.5
C18 C23 H23A 109.5
C18 C23 H23B 109.5
H23A C23 H23B 109.5
C18 C23 H23C 109.5
H23A C23 H23C 109.5
H23B C23 H23C 109.5
C19 C24 H24A 109.5
C19 C24 H24B 109.5
H24A C24 H24B 109.5
C19 C24 H24C 109.5
H24A C24 H24C 109.5
H24B C24 H24C 109.5
C29 C25 C26 107.5(2)
C29 C25 C30 125.0(2)
C26 C25 C30 127.1(2)
C29 C25 Ru2 70.69(14)
C26 C25 Ru2 70.17(14)
C30 C25 Ru2 130.37(17)
C27 C26 C25 108.5(2)
C27 C26 C31 123.4(3)
C25 C26 C31 127.1(3)
C27 C26 Ru2 69.40(14)
C25 C26 Ru2 73.27(14)
C31 C26 Ru2 132.23(18)
C26 C27 C28 107.7(2)
C26 C27 C32 124.7(3)
C28 C27 C32 127.3(2)
C26 C27 Ru2 73.33(14)
C28 C27 Ru2 70.86(14)
C32 C27 Ru2 126.63(19)
C29 C28 C27 107.5(2)
C29 C28 C33 125.3(2)
C27 C28 C33 126.8(2)
C29 C28 Ru2 73.92(13)
C27 C28 Ru2 70.99(13)
C33 C28 Ru2 126.26(18)
C28 C29 C25 108.7(2)
C28 C29 C34 124.2(2)
C25 C29 C34 126.3(2)
C28 C29 Ru2 68.94(14)
C25 C29 Ru2 72.89(14)
C34 C29 Ru2 131.70(18)
C25 C30 H30A 109.5
C25 C30 H30B 109.5
H30A C30 H30B 109.5
C25 C30 H30C 109.5
H30A C30 H30C 109.5
H30B C30 H30C 109.5
C26 C31 H31A 109.5
C26 C31 H31B 109.5
H31A C31 H31B 109.5
C26 C31 H31C 109.5
H31A C31 H31C 109.5
H31B C31 H31C 109.5
C27 C32 H32A 109.5
C27 C32 H32B 109.5
H32A C32 H32B 109.5
C27 C32 H32C 109.5
H32A C32 H32C 109.5
H32B C32 H32C 109.5
C28 C33 H33A 109.5
C28 C33 H33B 109.5
H33A C33 H33B 109.5
C28 C33 H33C 109.5
H33A C33 H33C 109.5
H33B C33 H33C 109.5
C29 C34 H34A 109.5
C29 C34 H34B 109.5
H34A C34 H34B 109.5
C29 C34 H34C 109.5
H34A C34 H34C 109.5
H34B C34 H34C 109.5

loop_
_geom_bond_atom_site_label_1
_geom_bond_atom_site_label_2
_geom_bond_distance
Ru1 C5 1.863(3)
Ru1 C1 1.991(2)
Ru1 C15 2.211(2)
Ru1 C16 2.212(2)
Ru1 C17 2.266(2)
Ru1 C19 2.269(2)
Ru1 C18 2.306(2)
Ru1 Ru2 2.9690(4)
Ru1 H1 1.66(3)
Ru2 C10 1.897(3)
Ru2 C28 2.195(2)
Ru2 C27 2.197(2)
Ru2 C26 2.248(2)
Ru2 C2 2.248(2)
Ru2 C29 2.260(2)
Ru2 C1 2.270(2)
Ru2 C25 2.289(2)
Ru2 H1 1.83(4)
O1 C1 1.398(3)
O1 C4 1.448(3)
N1 C5 1.192(3)
N1 C6 1.479(3)
N2 C10 1.164(3)
N2 C11 1.434(4)
C1 C2 1.409(3)
C2 C3 1.513(3)
C2 H2 0.85(3)
C3 C4 1.507(4)
C3 H3A 0.9900
C3 H3B 0.9900
C4 H4A 0.9900
C4 H4B 0.9900
C6 C7 1.518(4)
C6 C8 1.523(4)
C6 C9 1.528(4)
C7 H7A 0.9800
C7 H7B 0.9800
C7 H7C 0.9800
C8 H8A 0.9800
C8 H8B 0.9800
C8 H8C 0.9800
C9 H9A 0.9800
C9 H9B 0.9800
C9 H9C 0.9800
C11 C13 1.491(5)
C11 C12 1.521(5)
C11 C14 1.548(6)
C12 H12A 0.9800
C12 H12B 0.9800
C12 H12C 0.9800
C13 H13A 0.9800
C13 H13B 0.9800
C13 H13C 0.9800
C14 H14A 0.9800
C14 H14B 0.9800
C14 H14C 0.9800
C15 C16 1.427(3)
C15 C19 1.431(4)
C15 C20 1.492(4)
C16 C17 1.434(4)
C16 C21 1.494(3)
C17 C18 1.427(4)
C17 C22 1.505(4)
C18 C19 1.411(4)
C18 C23 1.504(4)
C19 C24 1.496(4)
C20 H20A 0.9800
C20 H20B 0.9800
C20 H20C 0.9800
C21 H21A 0.9800
C21 H21B 0.9800
C21 H21C 0.9800
C22 H22A 0.9800
C22 H22B 0.9800
C22 H22C 0.9800
C23 H23A 0.9800
C23 H23B 0.9800
C23 H23C 0.9800
C24 H24A 0.9800
C24 H24B 0.9800
C24 H24C 0.9800
C25 C29 1.422(3)
C25 C26 1.424(4)
C25 C30 1.499(4)
C26 C27 1.421(4)
C26 C31 1.502(4)
C27 C28 1.435(4)
C27 C32 1.488(4)
C28 C29 1.420(4)
C28 C33 1.497(3)
C29 C34 1.494(4)
C30 H30A 0.9800
C30 H30B 0.9800
C30 H30C 0.9800
C31 H31A 0.9800
C31 H31B 0.9800
C31 H31C 0.9800
C32 H32A 0.9800
C32 H32B 0.9800
C32 H32C 0.9800
C33 H33A 0.9800
C33 H33B 0.9800
C33 H33C 0.9800
C34 H34A 0.9800
C34 H34B 0.9800
C34 H34C 0.9800

loop_
_geom_torsion_atom_site_label_1
_geom_torsion_atom_site_label_2
_geom_torsion_atom_site_label_3
_geom_torsion_atom_site_label_4
_geom_torsion
C4 O1 C1 C2 -4.7(3)
C4 O1 C1 Ru1 178.20(15)
C4 O1 C1 Ru2 73.3(2)
O1 C1 C2 C3 -7.8(3)
Ru1 C1 C2 C3 168.93(17)
Ru2 C1 C2 C3 -121.02(19)
O1 C1 C2 Ru2 113.21(17)
Ru1 C1 C2 Ru2 -70.05(18)
C1 C2 C3 C4 16.2(3)
Ru2 C2 C3 C4 -65.4(2)
C1 O1 C4 C3 15.2(2)
C2 C3 C4 O1 -18.5(2)
C5 N1 C6 C7 123.4(3)
C5 N1 C6 C8 3.9(4)
C5 N1 C6 C9 -116.9(3)
C10 N2 C11 C13 128.6(8)
C10 N2 C11 C12 -108.1(8)
C10 N2 C11 C14 10.6(9)
C19 C15 C16 C17 0.5(3)
C20 C15 C16 C17 172.1(2)
Ru1 C15 C16 C17 -64.58(17)
C19 C15 C16 C21 -174.1(2)
C20 C15 C16 C21 -2.5(4)
Ru1 C15 C16 C21 120.9(3)
C19 C15 C16 Ru1 65.05(16)
C20 C15 C16 Ru1 -123.3(3)
C15 C16 C17 C18 -0.8(3)
C21 C16 C17 C18 173.8(2)
Ru1 C16 C17 C18 -63.97(16)
C15 C16 C17 C22 -173.3(2)
C21 C16 C17 C22 1.3(4)
Ru1 C16 C17 C22 123.5(2)
C15 C16 C17 Ru1 63.12(16)
C21 C16 C17 Ru1 -122.3(2)
C16 C17 C18 C19 0.9(3)
C22 C17 C18 C19 173.2(2)
Ru1 C17 C18 C19 -60.40(17)
C16 C17 C18 C23 -173.1(2)
C22 C17 C18 C23 -0.8(4)
Ru1 C17 C18 C23 125.5(3)
C16 C17 C18 Ru1 61.31(16)
C22 C17 C18 Ru1 -126.4(3)
C17 C18 C19 C15 -0.6(3)
C23 C18 C19 C15 173.5(2)
Ru1 C18 C19 C15 -60.84(16)
C17 C18 C19 C24 -176.3(2)
C23 C18 C19 C24 -2.3(4)
Ru1 C18 C19 C24 123.4(3)
C17 C18 C19 Ru1 60.21(17)
C23 C18 C19 Ru1 -125.7(2)
C16 C15 C19 C18 0.1(3)
C20 C15 C19 C18 -171.6(2)
Ru1 C15 C19 C18 63.58(17)
C16 C15 C19 C24 175.9(2)
C20 C15 C19 C24 4.2(4)
Ru1 C15 C19 C24 -120.6(2)
C16 C15 C19 Ru1 -63.49(16)
C20 C15 C19 Ru1 124.8(2)
C29 C25 C26 C27 0.4(3)
C30 C25 C26 C27 173.0(2)
Ru2 C25 C26 C27 -60.78(17)
C29 C25 C26 C31 -168.1(2)
C30 C25 C26 C31 4.5(4)
Ru2 C25 C26 C31 130.7(3)
C29 C25 C26 Ru2 61.16(17)
C30 C25 C26 Ru2 -126.2(2)
C25 C26 C27 C28 0.3(3)
C31 C26 C27 C28 169.3(2)
Ru2 C26 C27 C28 -62.94(17)
C25 C26 C27 C32 -173.4(2)
C31 C26 C27 C32 -4.4(4)
Ru2 C26 C27 C32 123.4(3)
C25 C26 C27 Ru2 63.24(17)
C31 C26 C27 Ru2 -127.7(2)
C26 C27 C28 C29 -0.9(3)
C32 C27 C28 C29 172.6(3)
Ru2 C27 C28 C29 -65.43(17)
C26 C27 C28 C33 -173.9(2)
C32 C27 C28 C33 -0.4(4)
Ru2 C27 C28 C33 121.6(3)
C26 C27 C28 Ru2 64.56(17)
C32 C27 C28 Ru2 -122.0(3)
C27 C28 C29 C25 1.1(3)
C33 C28 C29 C25 174.3(2)
Ru2 C28 C29 C25 -62.38(17)
C27 C28 C29 C34 -169.6(2)
C33 C28 C29 C34 3.5(4)
Ru2 C28 C29 C34 126.9(2)
C27 C28 C29 Ru2 63.49(16)
C33 C28 C29 Ru2 -123.4(3)
C26 C25 C29 C28 -0.9(3)
C30 C25 C29 C28 -173.8(2)
Ru2 C25 C29 C28 59.90(17)
C26 C25 C29 C34 169.6(2)
C30 C25 C29 C34 -3.3(4)
Ru2 C25 C29 C34 -129.6(3)
C26 C25 C29 Ru2 -60.83(17)
C30 C25 C29 Ru2 126.3(2)
